data_2222755
loop_
_publ_author_name
'Wang, Shao-Mei'

_publ_section_title
;Bis(ethanol-\k<i>O</i>)bis(pyridine-3-carbaldehyde-\k<i>N</i>
 thiosemicarbazone)bis(thiocyanato-\k<i>N</i>)iron(II)--pyridine-3-carbaldehyde
 thiosemicarbazone (1/2)
;
_journal_coeditor_code IM2122
_journal_issue 8
_journal_name_full 'Acta Crystallographica Section E'
_journal_page_first m847
_journal_paper_doi 10.1107/S1600536809024076
_journal_volume 65
_journal_year 2009
_chemical_formula_iupac '[Fe (N C S)2 (C7 H8 N4 S)2 (C2 H6 O)2], 2C7 H8 N4 S'
_chemical_formula_moiety 'C20 H28 Fe N10 O2 S4, 2(C7 H8 N4 S)'
_chemical_formula_sum 'C34 H44 Fe N18 O2 S6'
_chemical_formula_weight 985.08
_chemical_name_systematic
;
Bis(ethanol-\k<i>O</i>)bis(pyridine-3-carbaldehyde-\k<i>N</i>
thiosemicarbazone-\k<i>N</i>)bis(thiocyanato)iron(II)--
pyridine-3-carbaldehyde thiosemicarbazone (1/2)
;
_space_group_IT_number 2
_symmetry_cell_setting triclinic
_symmetry_space_group_name_Hall '-P 1'
_symmetry_space_group_name_H-M 'P -1'
_atom_sites_solution_hydrogens geom
_atom_sites_solution_primary direct
_atom_sites_solution_secondary difmap
_audit_creation_method SHELXL-97
_cell_angle_alpha 87.341(8)
_cell_angle_beta 88.191(8)
_cell_angle_gamma 69.604(8)
_cell_formula_units_Z 1
_cell_length_a 8.916(4)
_cell_length_b 9.556(5)
_cell_length_c 14.538(7)
_cell_measurement_reflns_used 3773
_cell_measurement_temperature 173(2)
_cell_measurement_theta_max 26.88
_cell_measurement_theta_min 2.28
_cell_volume 1159.6(10)
_computing_cell_refinement 'SAINT (Bruker, 1998)'
_computing_data_collection 'SMART (Bruker, 1998)'
_computing_data_reduction 'SAINT (Bruker, 1998)'
_computing_molecular_graphics 'SHELXTL (Sheldrick, 2008)'
_computing_publication_material 'SHELXTL (Sheldrick, 2008)'
_computing_structure_refinement 'SHELXL97 (Sheldrick, 2008)'
_computing_structure_solution 'SHELXS97 (Sheldrick, 2008)'
_diffrn_ambient_temperature 173(2)
_diffrn_measured_fraction_theta_full 0.988
_diffrn_measured_fraction_theta_max 0.988
_diffrn_measurement_device_type 'Bruker SMART CCD area-detector'
_diffrn_measurement_method '\f and \w'
_diffrn_radiation_monochromator graphite
_diffrn_radiation_source 'fine-focus sealed tube'
_diffrn_radiation_type MoK\a
_diffrn_radiation_wavelength 0.71073
_diffrn_reflns_av_R_equivalents 0.0220
_diffrn_reflns_av_sigmaI/netI 0.0337
_diffrn_reflns_limit_h_max 10
_diffrn_reflns_limit_h_min -10
_diffrn_reflns_limit_k_max 11
_diffrn_reflns_limit_k_min -11
_diffrn_reflns_limit_l_max 17
_diffrn_reflns_limit_l_min -17
_diffrn_reflns_number 8300
_diffrn_reflns_theta_full 25.00
_diffrn_reflns_theta_max 25.00
_diffrn_reflns_theta_min 1.40
_diffrn_standards_decay_% 0
_diffrn_standards_interval_count 0
_diffrn_standards_interval_time 0
_diffrn_standards_number 0
_exptl_absorpt_coefficient_mu 0.648
_exptl_absorpt_correction_T_max 0.8705
_exptl_absorpt_correction_T_min 0.8194
_exptl_absorpt_correction_type multi-scan
_exptl_absorpt_process_details '(SADABS; Sheldrick, 1996)'
_exptl_crystal_colour 'dark green'
_exptl_crystal_density_diffrn 1.411
_exptl_crystal_density_method 'not measured'
_exptl_crystal_description block
_exptl_crystal_F_000 512
_exptl_crystal_size_max 0.32
_exptl_crystal_size_mid 0.26
_exptl_crystal_size_min 0.22
_refine_diff_density_max 0.430
_refine_diff_density_min -0.240
_refine_ls_extinction_method none
_refine_ls_goodness_of_fit_ref 1.013
_refine_ls_hydrogen_treatment mixed
_refine_ls_matrix_type full
_refine_ls_number_parameters 282
_refine_ls_number_reflns 4037
_refine_ls_number_restraints 1
_refine_ls_restrained_S_all 1.013
_refine_ls_R_factor_all 0.0635
_refine_ls_R_factor_gt 0.0421
_refine_ls_shift/su_max 0.001
_refine_ls_shift/su_mean 0.000
_refine_ls_structure_factor_coef Fsqd
_refine_ls_weighting_details 'calc w=1/[\s^2^(Fo^2^)+(0.082P)^2^+0.3403P] where P=(Fo^2^+2Fc^2^)/3'
_refine_ls_weighting_scheme calc
_refine_ls_wR_factor_gt 0.1181
_refine_ls_wR_factor_ref 0.1338
_reflns_number_gt 2953
_reflns_number_total 4037
_reflns_threshold_expression I>2\s(I)
_cod_data_source_file im2122.cif
_cod_data_source_block I
_cod_depositor_comments
;
The following automatic conversions were performed:
'_symmetry_cell_setting' value 'Triclinic' changed to 'triclinic'
according to '/home/saulius/struct/CIF-dictionaries/cif_core.dic'
dictionary named 'cif_core.dic' version 2.4.1 from 2010-06-29.

Automatic conversion script
Id: cif_fix_enum 1527 2010-12-29 10:47:43Z saulius 

The following automatic conversions were performed:

'_symmetry_cell_setting' value 'Triclinic' changed to 'triclinic'
according to /home/saulius/struct/CIF-dictionaries/cif_core.dic
dictionary named 'cif_core.dic' version 2.4.1 from 2010-06-29.

Automatic conversion script
Id: cif_fix_values 1715 2011-07-08 13:25:40Z adriana 
;
_cod_original_cell_volume 1160.0(10)
_cod_database_code 2222755
_cod_database_fobs_code 2222755

loop_
_symmetry_equiv_pos_as_xyz
'x, y, z'
'-x, -y, -z'

loop_
_atom_site_type_symbol
_atom_site_label
_atom_site_fract_x
_atom_site_fract_y
_atom_site_fract_z
_atom_site_U_iso_or_equiv
_atom_site_adp_type
_atom_site_calc_flag
_atom_site_refinement_flags
_atom_site_occupancy
_atom_site_disorder_assembly
_atom_site_disorder_group
Fe Fe1 0.5000 0.0000 0.0000 0.0416(2) Uani d S 1 . .
N N1 0.2848(3) 0.1196(3) 0.09806(16) 0.0410(6) Uani d . 1 . .
N N2 0.1975(3) -0.0995(3) 0.33648(15) 0.0389(6) Uani d . 1 . .
N N3 0.1640(3) -0.1698(3) 0.41443(16) 0.0413(6) Uani d . 1 . .
H H3 0.0676 -0.1382 0.4397 0.050 Uiso calc R 1 . .
N N4 0.4186(3) -0.3344(3) 0.40767(19) 0.0659(9) Uani d . 1 . .
H H4A 0.4316 -0.2885 0.3557 0.079 Uiso calc R 1 . .
H H4B 0.4981 -0.4112 0.4298 0.079 Uiso calc R 1 . .
N N5 0.5606(3) -0.2022(3) 0.08302(19) 0.0536(7) Uani d . 1 . .
C C12 0.7900(4) 0.3134(4) 0.8792(2) 0.0604(9) Uani d . 1 . .
H H12 0.6944 0.3331 0.9150 0.072 Uiso calc R 1 . .
N N7 0.8316(3) 0.5754(3) 0.64455(16) 0.0424(6) Uani d . 1 . .
N N8 0.8582(3) 0.6617(3) 0.57213(17) 0.0453(6) Uani d . 1 . .
H H8 0.9546 0.6403 0.5474 0.054 Uiso calc R 1 . .
N N9 0.5924(3) 0.7961(3) 0.5738(2) 0.0652(8) Uani d . 1 . .
H H9A 0.5814 0.7316 0.6163 0.078 Uiso calc R 1 . .
H H9B 0.5080 0.8711 0.5547 0.078 Uiso calc R 1 . .
O O1 0.6741(3) 0.0634(3) 0.07601(15) 0.0541(6) Uani d D 1 . .
S S1 0.24701(9) -0.36692(9) 0.55347(5) 0.0500(2) Uani d . 1 . .
S S2 0.64184(10) -0.43494(10) 0.21504(7) 0.0632(3) Uani d . 1 . .
S S3 0.76674(9) 0.89666(9) 0.45668(6) 0.0525(3) Uani d . 1 . .
C C1 0.1770(4) 0.2554(3) 0.0754(2) 0.0457(7) Uani d . 1 . .
H H1 0.1962 0.3076 0.0218 0.055 Uiso calc R 1 . .
C C2 0.0403(4) 0.3210(3) 0.1271(2) 0.0471(7) Uani d . 1 . .
H H2 -0.0332 0.4165 0.1092 0.057 Uiso calc R 1 . .
C C3 0.0117(3) 0.2462(3) 0.20499(19) 0.0416(7) Uani d . 1 . .
H H3A -0.0815 0.2902 0.2418 0.050 Uiso calc R 1 . .
C C4 0.1196(3) 0.1064(3) 0.22943(18) 0.0354(6) Uani d . 1 . .
C C5 0.2540(3) 0.0486(3) 0.17329(19) 0.0405(7) Uani d . 1 . .
H H5 0.3286 -0.0473 0.1895 0.049 Uiso calc R 1 . .
C C6 0.0921(3) 0.0255(3) 0.3116(2) 0.0409(7) Uani d . 1 . .
H H6 -0.0039 0.0653 0.3468 0.049 Uiso calc R 1 . .
C C7 0.2808(3) -0.2882(3) 0.4521(2) 0.0424(7) Uani d . 1 . .
C C8 0.5957(3) -0.2995(3) 0.1376(2) 0.0409(7) Uani d . 1 . .
C C9 0.6438(4) 0.1960(4) 0.1234(2) 0.0602(9) Uani d . 1 . .
H H9C 0.5507 0.2751 0.0956 0.072 Uiso calc R 1 . .
H H9D 0.7375 0.2286 0.1155 0.072 Uiso calc R 1 . .
C C10 0.6107(5) 0.1792(5) 0.2242(3) 0.0809(13) Uani d . 1 . .
H H10A 0.5138 0.1535 0.2327 0.121 Uiso calc R 1 . .
H H10B 0.5952 0.2735 0.2538 0.121 Uiso calc R 1 . .
H H10C 0.7015 0.0997 0.2521 0.121 Uiso calc R 1 . .
C C11 0.9244(4) 0.1953(4) 0.9025(2) 0.0577(9) Uani d . 1 . .
H H11 0.9201 0.1350 0.9557 0.069 Uiso calc R 1 . .
N N6 1.0609(3) 0.1611(3) 0.85410(18) 0.0512(7) Uani d . 1 . .
C C13 1.0645(4) 0.2479(3) 0.7803(2) 0.0457(7) Uani d . 1 . .
H H13 1.1613 0.2244 0.7453 0.055 Uiso calc R 1 . .
C C14 0.9344(3) 0.3714(3) 0.7514(2) 0.0404(7) Uani d . 1 . .
C C15 0.7945(4) 0.4035(4) 0.8032(2) 0.0533(8) Uani d . 1 . .
H H15 0.7026 0.4867 0.7865 0.064 Uiso calc R 1 . .
C C16 0.9506(3) 0.4637(3) 0.6721(2) 0.0419(7) Uani d . 1 . .
H H16 1.0508 0.4406 0.6406 0.050 Uiso calc R 1 . .
C C17 0.7345(3) 0.7807(3) 0.53873(19) 0.0417(7) Uani d . 1 . .
H H17 0.747(3) -0.006(3) 0.099(2) 0.067(12) Uiso d D 1 . .

loop_
_atom_site_aniso_label
_atom_site_aniso_U_11
_atom_site_aniso_U_22
_atom_site_aniso_U_33
_atom_site_aniso_U_12
_atom_site_aniso_U_13
_atom_site_aniso_U_23
Fe1 0.0384(3) 0.0424(4) 0.0381(4) -0.0086(3) 0.0034(2) 0.0106(3)
N1 0.0387(13) 0.0410(14) 0.0383(13) -0.0092(11) 0.0062(10) 0.0063(11)
N2 0.0372(13) 0.0431(14) 0.0345(13) -0.0130(11) 0.0060(10) 0.0047(11)
N3 0.0344(13) 0.0445(14) 0.0391(13) -0.0085(11) 0.0080(10) 0.0102(11)
N4 0.0418(15) 0.073(2) 0.0584(18) 0.0057(14) 0.0150(13) 0.0275(15)
N5 0.0464(16) 0.0499(16) 0.0545(16) -0.0076(12) 0.0044(12) 0.0220(14)
C12 0.0473(19) 0.075(2) 0.058(2) -0.0233(18) 0.0052(16) 0.0173(18)
N7 0.0404(14) 0.0469(15) 0.0407(14) -0.0173(12) -0.0005(11) 0.0076(11)
N8 0.0379(13) 0.0464(15) 0.0485(15) -0.0129(11) 0.0044(11) 0.0104(12)
N9 0.0362(15) 0.071(2) 0.0734(19) -0.0046(13) 0.0092(13) 0.0306(16)
O1 0.0492(14) 0.0503(14) 0.0551(14) -0.0065(11) -0.0113(11) -0.0028(11)
S1 0.0399(4) 0.0577(5) 0.0429(5) -0.0078(4) 0.0058(3) 0.0164(4)
S2 0.0511(5) 0.0507(5) 0.0736(6) -0.0045(4) 0.0042(4) 0.0327(4)
S3 0.0410(4) 0.0548(5) 0.0520(5) -0.0077(4) 0.0059(4) 0.0184(4)
C1 0.0456(17) 0.0447(17) 0.0418(17) -0.0112(14) 0.0055(13) 0.0094(14)
C2 0.0442(17) 0.0364(16) 0.0482(18) 0.0007(13) 0.0010(14) 0.0061(14)
C3 0.0349(15) 0.0430(17) 0.0404(16) -0.0061(13) 0.0061(12) -0.0018(13)
C4 0.0319(14) 0.0388(15) 0.0347(15) -0.0115(12) 0.0024(11) -0.0008(12)
C5 0.0370(15) 0.0333(15) 0.0431(16) -0.0036(12) 0.0037(12) 0.0090(13)
C6 0.0350(15) 0.0429(17) 0.0403(16) -0.0090(13) 0.0086(12) 0.0013(13)
C7 0.0378(16) 0.0458(17) 0.0401(16) -0.0114(13) 0.0033(13) 0.0044(13)
C8 0.0312(14) 0.0402(17) 0.0454(17) -0.0063(12) 0.0083(12) 0.0018(14)
C9 0.066(2) 0.062(2) 0.059(2) -0.0292(19) -0.0024(17) -0.0029(18)
C10 0.103(3) 0.092(3) 0.063(3) -0.054(3) 0.015(2) -0.007(2)
C11 0.060(2) 0.064(2) 0.053(2) -0.0279(18) -0.0082(17) 0.0184(17)
N6 0.0501(16) 0.0493(16) 0.0521(16) -0.0155(13) -0.0111(13) 0.0132(13)
C13 0.0415(17) 0.0480(18) 0.0475(18) -0.0159(14) -0.0004(13) 0.0023(14)
C14 0.0389(16) 0.0409(17) 0.0428(16) -0.0161(13) -0.0033(13) 0.0042(13)
C15 0.0388(17) 0.056(2) 0.060(2) -0.0117(15) -0.0008(15) 0.0154(16)
C16 0.0389(16) 0.0433(17) 0.0438(17) -0.0157(14) 0.0018(13) 0.0029(13)
C17 0.0406(16) 0.0466(17) 0.0365(16) -0.0139(13) 0.0010(13) 0.0025(13)

loop_
_atom_type_symbol
_atom_type_description
_atom_type_scat_dispersion_real
_atom_type_scat_dispersion_imag
_atom_type_scat_source
C C 0.0033 0.0016 'International Tables Vol C Tables 4.2.6.8 and 6.1.1.4'
H H 0.0000 0.0000 'International Tables Vol C Tables 4.2.6.8 and 6.1.1.4'
N N 0.0061 0.0033 'International Tables Vol C Tables 4.2.6.8 and 6.1.1.4'
O O 0.0106 0.0060 'International Tables Vol C Tables 4.2.6.8 and 6.1.1.4'
S S 0.1246 0.1234 'International Tables Vol C Tables 4.2.6.8 and 6.1.1.4'
Fe Fe 0.3463 0.8444 'International Tables Vol C Tables 4.2.6.8 and 6.1.1.4'

loop_
_geom_angle_atom_site_label_1
_geom_angle_atom_site_label_2
_geom_angle_atom_site_label_3
_geom_angle_site_symmetry_1
_geom_angle_site_symmetry_3
_geom_angle
_geom_angle_publ_flag
N5 Fe1 N5 2_655 . 180.00(14) ?
N5 Fe1 O1 2_655 2_655 88.99(10) ?
N5 Fe1 O1 . 2_655 91.01(10) ?
N5 Fe1 O1 2_655 . 91.01(10) ?
N5 Fe1 O1 . . 88.99(10) ?
O1 Fe1 O1 2_655 . 180.00(14) ?
N5 Fe1 N1 2_655 . 88.53(9) ?
N5 Fe1 N1 . . 91.47(9) ?
O1 Fe1 N1 2_655 . 85.58(9) ?
O1 Fe1 N1 . . 94.42(9) ?
N5 Fe1 N1 2_655 2_655 91.47(9) ?
N5 Fe1 N1 . 2_655 88.53(9) ?
O1 Fe1 N1 2_655 2_655 94.42(9) ?
O1 Fe1 N1 . 2_655 85.58(9) ?
N1 Fe1 N1 . 2_655 180.00(12) ?
C5 N1 C1 . . 117.4(2) ?
C5 N1 Fe1 . . 120.69(18) ?
C1 N1 Fe1 . . 121.52(18) ?
C6 N2 N3 . . 116.9(2) ?
C7 N3 N2 . . 119.2(2) ?
C7 N3 H3 . . 120.4 ?
N2 N3 H3 . . 120.4 ?
C7 N4 H4A . . 120.0 ?
C7 N4 H4B . . 120.0 ?
H4A N4 H4B . . 120.0 ?
C8 N5 Fe1 . . 170.5(3) ?
C11 C12 C15 . . 119.4(3) ?
C11 C12 H12 . . 120.3 ?
C15 C12 H12 . . 120.3 ?
C16 N7 N8 . . 117.2(2) ?
C17 N8 N7 . . 119.6(2) ?
C17 N8 H8 . . 120.2 ?
N7 N8 H8 . . 120.2 ?
C17 N9 H9A . . 120.0 ?
C17 N9 H9B . . 120.0 ?
H9A N9 H9B . . 120.0 ?
C9 O1 Fe1 . . 126.7(2) ?
C9 O1 H17 . . 112(3) ?
Fe1 O1 H17 . . 115(3) ?
N1 C1 C2 . . 122.6(3) ?
N1 C1 H1 . . 118.7 ?
C2 C1 H1 . . 118.7 ?
C3 C2 C1 . . 119.1(3) ?
C3 C2 H2 . . 120.5 ?
C1 C2 H2 . . 120.5 ?
C2 C3 C4 . . 119.6(3) ?
C2 C3 H3A . . 120.2 ?
C4 C3 H3A . . 120.2 ?
C3 C4 C5 . . 117.5(2) ?
C3 C4 C6 . . 120.6(2) ?
C5 C4 C6 . . 121.9(3) ?
N1 C5 C4 . . 123.9(3) ?
N1 C5 H5 . . 118.0 ?
C4 C5 H5 . . 118.0 ?
N2 C6 C4 . . 119.9(2) ?
N2 C6 H6 . . 120.0 ?
C4 C6 H6 . . 120.0 ?
N4 C7 N3 . . 116.9(3) ?
N4 C7 S1 . . 123.1(2) ?
N3 C7 S1 . . 119.9(2) ?
N5 C8 S2 . . 179.0(3) ?
O1 C9 C10 . . 113.3(3) ?
O1 C9 H9C . . 108.9 ?
C10 C9 H9C . . 108.9 ?
O1 C9 H9D . . 108.9 ?
C10 C9 H9D . . 108.9 ?
H9C C9 H9D . . 107.7 ?
C9 C10 H10A . . 109.5 ?
C9 C10 H10B . . 109.5 ?
H10A C10 H10B . . 109.5 ?
C9 C10 H10C . . 109.5 ?
H10A C10 H10C . . 109.5 ?
H10B C10 H10C . . 109.5 ?
N6 C11 C12 . . 122.9(3) ?
N6 C11 H11 . . 118.5 ?
C12 C11 H11 . . 118.5 ?
C11 N6 C13 . . 117.4(3) ?
N6 C13 C14 . . 123.9(3) ?
N6 C13 H13 . . 118.1 ?
C14 C13 H13 . . 118.1 ?
C15 C14 C13 . . 117.1(3) ?
C15 C14 C16 . . 122.6(3) ?
C13 C14 C16 . . 120.3(3) ?
C12 C15 C14 . . 119.2(3) ?
C12 C15 H15 . . 120.4 ?
C14 C15 H15 . . 120.4 ?
N7 C16 C14 . . 120.5(3) ?
N7 C16 H16 . . 119.7 ?
C14 C16 H16 . . 119.7 ?
N9 C17 N8 . . 116.1(3) ?
N9 C17 S3 . . 123.4(2) ?
N8 C17 S3 . . 120.5(2) ?

loop_
_geom_bond_atom_site_label_1
_geom_bond_atom_site_label_2
_geom_bond_site_symmetry_2
_geom_bond_distance
_geom_bond_publ_flag
Fe1 N5 2_655 2.140(3) ?
Fe1 N5 . 2.140(3) ?
Fe1 O1 2_655 2.196(2) ?
Fe1 O1 . 2.196(2) ?
Fe1 N1 . 2.339(2) ?
Fe1 N1 2_655 2.339(2) ?
N1 C5 . 1.332(3) ?
N1 C1 . 1.352(4) ?
N2 C6 . 1.280(4) ?
N2 N3 . 1.368(3) ?
N3 C7 . 1.350(4) ?
N3 H3 . 0.8800 ?
N4 C7 . 1.312(4) ?
N4 H4A . 0.8800 ?
N4 H4B . 0.8800 ?
N5 C8 . 1.156(4) ?
C12 C11 . 1.368(5) ?
C12 C15 . 1.377(4) ?
C12 H12 . 0.9500 ?
N7 C16 . 1.274(4) ?
N7 N8 . 1.373(3) ?
N8 C17 . 1.361(4) ?
N8 H8 . 0.8800 ?
N9 C17 . 1.312(4) ?
N9 H9A . 0.8800 ?
N9 H9B . 0.8800 ?
O1 C9 . 1.408(4) ?
O1 H17 . 0.816(10) ?
S1 C7 . 1.690(3) ?
S2 C8 . 1.623(3) ?
S3 C17 . 1.677(3) ?
C1 C2 . 1.377(4) ?
C1 H1 . 0.9500 ?
C2 C3 . 1.375(4) ?
C2 H2 . 0.9500 ?
C3 C4 . 1.385(4) ?
C3 H3A . 0.9500 ?
C4 C5 . 1.388(4) ?
C4 C6 . 1.453(4) ?
C5 H5 . 0.9500 ?
C6 H6 . 0.9500 ?
C9 C10 . 1.498(5) ?
C9 H9C . 0.9900 ?
C9 H9D . 0.9900 ?
C10 H10A . 0.9800 ?
C10 H10B . 0.9800 ?
C10 H10C . 0.9800 ?
C11 N6 . 1.332(4) ?
C11 H11 . 0.9500 ?
N6 C13 . 1.332(4) ?
C13 C14 . 1.395(4) ?
C13 H13 . 0.9500 ?
C14 C15 . 1.383(4) ?
C14 C16 . 1.453(4) ?
C15 H15 . 0.9500 ?
C16 H16 . 0.9500 ?

loop_
_geom_hbond_atom_site_label_D
_geom_hbond_atom_site_label_H
_geom_hbond_atom_site_label_A
_geom_hbond_site_symmetry_A
_geom_hbond_distance_DH
_geom_hbond_distance_HA
_geom_hbond_distance_DA
_geom_hbond_angle_DHA
N9 H9B S3 2_676 0.88 2.67 3.533(3) 165.2
N4 H4B S1 2_646 0.88 2.52 3.373(3) 163.8
N4 H4A S2 . 0.88 2.80 3.360(3) 122.7
N3 H3 S3 1_445 0.88 2.59 3.414(3) 156.3
